data_1534565
loop_
_publ_author_name
'Amiraslanov, I.R.'
'Asadov, Yu.G.'
'Valiev, R.B.'
'Musaev, A.A.'
'Guseinov, G.G.'

_publ_section_title
;
 Structure and intercalation of Ga InS 3 (b,II) polytype
;
_journal_name_full Kristallografiya
_journal_page_first 1298
_journal_page_last 1299
_journal_volume 35
_journal_year 1990
_chemical_formula_sum 'Ga3.333 In3.333 S9.999'
_chemical_name_systematic '(Ga In S3)3.333'
_space_group_IT_number 186
_symmetry_space_group_name_Hall 'P 6c -2c'
_symmetry_space_group_name_H-M 'P 63 m c'
_cell_angle_alpha 90
_cell_angle_beta 90
_cell_angle_gamma 120
_cell_formula_units_Z 1
_cell_length_a 3.8134
_cell_length_b 3.8134
_cell_length_c 30.656
_cell_volume 386.074
_citation_journal_id_ASTM KRISAJ
_cod_data_source_file Amiraslanov_KRISAJ_1990_1034.cif
_cod_data_source_block Ga3.333In3.333S9.999
_cod_original_cell_volume 386.0742
_cod_database_code 1534565

loop_
_symmetry_equiv_pos_as_xyz
x,y,z
x-y,x,z+1/2
-y,x-y,z
-x,-y,z+1/2
-x+y,-x,z
y,-x+y,z+1/2
y,x,z+1/2
-x+y,y,z
-x,-x+y,z+1/2
-y,-x,z
x-y,-y,z+1/2
x,x-y,z

loop_
_atom_site_label
_atom_site_type_symbol
_atom_site_fract_x
_atom_site_fract_y
_atom_site_fract_z
_atom_site_occupancy
_atom_site_U_iso_or_equiv
S1 S-2 0.3333 0.6667 0.7485 1 0.0
In3 In+3 0.6667 0.3333 0.3759 0.3333 0.0
Ga1 Ga+3 0.3333 0.6667 0.6223 1 0.0
Ga3 Ga+3 0.6667 0.3333 0.3759 0.3333 0.0
S4 S-2 0.6667 0.3333 0.4523 1 0.0
In1 In+3 0 0 0.506 1 0.0
In2 In+3 0 0 0.7204 0.3333 0.0
S2 S-2 0 0 0.6438 1 0.0
S5 S-2 0 0 0.3491 1 0.0
Ga2 Ga+3 0 0 0.7204 0.3333 0.0
S3 S-2 0.3333 0.6667 0.5445 1 0.0
